data_2017729
loop_
_publ_author_name
'Zhao, Min Min'
'Qu, Zhi Rong'

_publ_section_title
;
 Propane-1,3-diaminium tetrachloridozincate(II) 18-crown-6 clathrate
;
_journal_coeditor_code SQ3249
_journal_issue 7
_journal_name_full 'Acta Crystallographica Section C'
_journal_page_first m188
_journal_page_last m190
_journal_paper_doi 10.1107/S0108270110022201
_journal_volume 66
_journal_year 2010
_chemical_formula_iupac '(C3 H12 N2) [Zn Cl4], C12 H24 O6'
_chemical_formula_moiety 'C3 H12 N2 2+, Cl4 Zn 2-, C12 H24 O6'
_chemical_formula_sum 'C15 H36 Cl4 N2 O6 Zn'
_chemical_formula_weight 547.65
_chemical_name_common
;
18-Crown-6 propane-1,3-diaminium tetrachlorozincate(II) clathrate
;
_chemical_name_systematic
;
propane-1,3-diaminium tetrachloridozincate(II)--
1,4,7,10,13,16-hexaoxacyclooctadecane (1/1)
;
_space_group_IT_number 19
_symmetry_cell_setting orthorhombic
_symmetry_space_group_name_Hall 'P 2ac 2ab'
_symmetry_space_group_name_H-M 'P 21 21 21'
_atom_sites_solution_hydrogens geom
_atom_sites_solution_primary direct
_atom_sites_solution_secondary difmap
_audit_creation_method SHELXL-97
_cell_angle_alpha 90.00
_cell_angle_beta 90.00
_cell_angle_gamma 90.00
_cell_formula_units_Z 4
_cell_length_a 9.134(3)
_cell_length_b 9.862(3)
_cell_length_c 27.810(8)
_cell_measurement_reflns_used 6712
_cell_measurement_temperature 93
_cell_measurement_theta_max 27.5126
_cell_measurement_theta_min 2.1912
_cell_volume 2505.1(13)
_computing_cell_refinement '<i>CrystalClear</i>  (Rigaku, 2005)'
_computing_data_collection '<i>CrystalClear</i> (Rigaku, 2005)'
_computing_data_reduction '<i>CrystalClear</i>  (Rigaku, 2005)'
_computing_molecular_graphics '<i>SHELXTL</i> (Sheldrick, 2008)'
_computing_publication_material '<i>PRPKAPPA</i> (Ferguson, 1999)'
_computing_structure_refinement '<i>SHELXL97</i> (Sheldrick, 2008)'
_computing_structure_solution '<i>SHELXS97</i> (Sheldrick, 2008)'
_diffrn_ambient_temperature 93
_diffrn_detector_area_resol_mean 13.6612
_diffrn_measured_fraction_theta_full 0.998
_diffrn_measured_fraction_theta_max 0.998
_diffrn_measurement_device_type 'Rigaku SCXmini diffractometer'
_diffrn_measurement_method CCD_Profile_fitting
_diffrn_radiation_monochromator graphite
_diffrn_radiation_source 'fine-focus sealed tube'
_diffrn_radiation_type MoK\a
_diffrn_radiation_wavelength 0.71073
_diffrn_reflns_av_R_equivalents 0.0413
_diffrn_reflns_av_sigmaI/netI 0.0495
_diffrn_reflns_limit_h_max 11
_diffrn_reflns_limit_h_min -11
_diffrn_reflns_limit_k_max 12
_diffrn_reflns_limit_k_min -12
_diffrn_reflns_limit_l_max 36
_diffrn_reflns_limit_l_min -36
_diffrn_reflns_number 24776
_diffrn_reflns_theta_full 27.48
_diffrn_reflns_theta_max 27.48
_diffrn_reflns_theta_min 2.19
_diffrn_standards_number 0
_exptl_absorpt_coefficient_mu 1.437
_exptl_absorpt_correction_T_max 0.750
_exptl_absorpt_correction_T_min 0.602
_exptl_absorpt_correction_type multi-scan
_exptl_absorpt_process_details '(<i>CrystalClear</i>; Rigaku, 2005)'
_exptl_crystal_colour colourless
_exptl_crystal_density_diffrn 1.452
_exptl_crystal_density_method 'not measured'
_exptl_crystal_description Block
_exptl_crystal_F_000 1144
_exptl_crystal_size_max 0.4000
_exptl_crystal_size_mid 0.3000
_exptl_crystal_size_min 0.2000
_refine_diff_density_max 0.469
_refine_diff_density_min -0.522
_refine_ls_abs_structure_details 'Flack H D (1983), Acta Cryst. A39, 876-881'
_refine_ls_abs_structure_Flack -0.003(11)
_refine_ls_extinction_method none
_refine_ls_goodness_of_fit_ref 1.114
_refine_ls_hydrogen_treatment constr
_refine_ls_matrix_type full
_refine_ls_number_parameters 253
_refine_ls_number_reflns 5729
_refine_ls_number_restraints 0
_refine_ls_restrained_S_all 1.114
_refine_ls_R_factor_all 0.0328
_refine_ls_R_factor_gt 0.0290
_refine_ls_shift/su_max 0.001
_refine_ls_shift/su_mean 0.000
_refine_ls_structure_factor_coef Fsqd
_refine_ls_weighting_details 'calc w=1/[\s^2^(Fo^2^)+(0.0471P)^2^+0.0000P] where P=(Fo^2^+2Fc^2^)/3'
_refine_ls_weighting_scheme calc
_refine_ls_wR_factor_gt 0.0785
_refine_ls_wR_factor_ref 0.0952
_reflns_number_gt 5432
_reflns_number_total 5729
_reflns_threshold_expression I>2\s(I)
_cod_data_source_file sq3249.cif
_cod_data_source_block I
_cod_database_code 2017729
_cod_database_fobs_code 2017729

loop_
_symmetry_equiv_pos_as_xyz
'x, y, z'
'-x+1/2, -y, z+1/2'
'-x, y+1/2, -z+1/2'
'x+1/2, -y+1/2, -z'

loop_
_atom_site_type_symbol
_atom_site_label
_atom_site_fract_x
_atom_site_fract_y
_atom_site_fract_z
_atom_site_U_iso_or_equiv
_atom_site_adp_type
_atom_site_calc_flag
_atom_site_refinement_flags
_atom_site_occupancy
_atom_site_disorder_assembly
_atom_site_disorder_group
Zn Zn1 0.46558(4) 0.65561(4) 0.161731(12) 0.01562(9) Uani d . 1 . .
Cl Cl4 0.67684(8) 0.69672(8) 0.20614(3) 0.01763(16) Uani d . 1 . .
Cl Cl3 0.46586(9) 0.78186(8) 0.09510(2) 0.02090(16) Uani d . 1 . .
Cl Cl2 0.43509(8) 0.42960(8) 0.15330(3) 0.02101(17) Uani d . 1 . .
Cl Cl1 0.29348(9) 0.71748(9) 0.21838(3) 0.02212(17) Uani d . 1 . .
O O1 0.9391(2) 0.3326(2) 0.15619(7) 0.0194(5) Uani d . 1 . .
N N2 0.7991(3) 0.1513(3) 0.08904(8) 0.0155(5) Uani d . 1 . .
H H2A 0.7944 0.1900 0.0602 0.023 Uiso calc R 1 . .
H H2B 0.8438 0.0715 0.0866 0.023 Uiso calc R 1 . .
H H2C 0.8492 0.2046 0.1089 0.023 Uiso calc R 1 . .
C C11 0.7052(4) 0.4743(3) 0.03805(12) 0.0206(7) Uani d . 1 . .
H H11A 0.6951 0.5712 0.0331 0.025 Uiso calc R 1 . .
H H11B 0.6173 0.4415 0.0538 0.025 Uiso calc R 1 . .
O O6 0.8302(2) 0.4474(2) 0.06755(7) 0.0195(5) Uani d . 1 . .
C C13 0.6479(3) 0.1311(3) 0.10813(10) 0.0158(6) Uani d . 1 . .
H H13A 0.5926 0.0739 0.0863 0.019 Uiso calc R 1 . .
H H13B 0.5984 0.2179 0.1104 0.019 Uiso calc R 1 . .
O O2 1.0464(3) 0.0700(2) 0.15335(8) 0.0245(5) Uani d . 1 . .
O O4 0.8237(2) -0.0038(2) -0.00096(8) 0.0208(5) Uani d . 1 . .
O O5 0.7145(3) 0.2623(2) -0.00182(8) 0.0189(5) Uani d . 1 . .
O O3 0.9304(2) -0.1156(2) 0.08594(8) 0.0223(5) Uani d . 1 . .
C C7 1.0446(4) 0.1449(4) 0.19705(12) 0.0263(7) Uani d . 1 . .
H H7A 1.1246 0.1160 0.2176 0.032 Uiso calc R 1 . .
H H7B 0.9534 0.1291 0.2140 0.032 Uiso calc R 1 . .
C C9 0.9456(3) 0.4735(3) 0.14473(11) 0.0210(7) Uani d . 1 . .
H H9A 1.0353 0.4933 0.1275 0.025 Uiso calc R 1 . .
H H9B 0.9443 0.5270 0.1740 0.025 Uiso calc R 1 . .
C C3 0.8051(4) -0.1430(3) 0.01154(12) 0.0230(7) Uani d . 1 . .
H H3A 0.7987 -0.1978 -0.0173 0.028 Uiso calc R 1 . .
H H3B 0.7154 -0.1546 0.0298 0.028 Uiso calc R 1 . .
C C2 0.7165(4) 0.0405(4) -0.03512(12) 0.0258(8) Uani d . 1 . .
H H2D 0.6190 0.0264 -0.0223 0.031 Uiso calc R 1 . .
H H2E 0.7258 -0.0113 -0.0646 0.031 Uiso calc R 1 . .
C C14 0.6544(3) 0.0652(3) 0.15737(10) 0.0176(6) Uani d . 1 . .
H H14A 0.7183 0.1179 0.1780 0.021 Uiso calc R 1 . .
H H14B 0.6961 -0.0249 0.1543 0.021 Uiso calc R 1 . .
C C6 1.0379(4) -0.0717(4) 0.16237(13) 0.0311(8) Uani d . 1 . .
H H6A 0.9442 -0.0937 0.1769 0.037 Uiso calc R 1 . .
H H6B 1.1148 -0.0987 0.1844 0.037 Uiso calc R 1 . .
C C12 0.7243(4) 0.4040(3) -0.00941(12) 0.0235(7) Uani d . 1 . .
H H12A 0.6489 0.4332 -0.0317 0.028 Uiso calc R 1 . .
H H12B 0.8190 0.4267 -0.0231 0.028 Uiso calc R 1 . .
C C4 0.9342(4) -0.1867(3) 0.04120(12) 0.0240(7) Uani d . 1 . .
H H4A 0.9301 -0.2836 0.0469 0.029 Uiso calc R 1 . .
H H4B 1.0244 -0.1663 0.0243 0.029 Uiso calc R 1 . .
C C5 1.0544(4) -0.1450(4) 0.11593(14) 0.0294(8) Uani d . 1 . .
H H5A 1.1437 -0.1165 0.1000 0.035 Uiso calc R 1 . .
H H5B 1.0604 -0.2419 0.1217 0.035 Uiso calc R 1 . .
N N1 0.5215(3) -0.0153(3) 0.22817(9) 0.0190(5) Uani d . 1 . .
H H1A 0.4344 -0.0225 0.2423 0.028 Uiso calc R 1 . .
H H1B 0.5813 0.0328 0.2468 0.028 Uiso calc R 1 . .
H H1C 0.5589 -0.0976 0.2236 0.028 Uiso calc R 1 . .
C C15 0.5043(3) 0.0545(3) 0.18061(11) 0.0179(6) Uani d . 1 . .
H H15A 0.4631 0.1442 0.1852 0.022 Uiso calc R 1 . .
H H15B 0.4388 0.0030 0.1601 0.022 Uiso calc R 1 . .
C C10 0.8150(4) 0.5083(3) 0.11400(11) 0.0199(7) Uani d . 1 . .
H H10A 0.7263 0.4756 0.1293 0.024 Uiso calc R 1 . .
H H10B 0.8075 0.6059 0.1107 0.024 Uiso calc R 1 . .
C C8 1.0600(4) 0.2922(4) 0.18556(12) 0.0255(7) Uani d . 1 . .
H H8A 1.0612 0.3450 0.2150 0.031 Uiso calc R 1 . .
H H8C 1.1513 0.3081 0.1686 0.031 Uiso calc R 1 . .
C C1 0.7401(4) 0.1886(4) -0.04528(11) 0.0261(8) Uani d . 1 . .
H H1D 0.8394 0.2038 -0.0563 0.031 Uiso calc R 1 . .
H H1E 0.6732 0.2189 -0.0701 0.031 Uiso calc R 1 . .

loop_
_atom_site_aniso_label
_atom_site_aniso_U_11
_atom_site_aniso_U_22
_atom_site_aniso_U_33
_atom_site_aniso_U_12
_atom_site_aniso_U_13
_atom_site_aniso_U_23
Zn1 0.01578(18) 0.01615(17) 0.01495(16) 0.00069(15) -0.00042(14) 0.00005(13)
Cl4 0.0167(4) 0.0181(4) 0.0181(3) 0.0013(3) -0.0024(3) -0.0014(3)
Cl3 0.0250(4) 0.0222(4) 0.0154(3) -0.0027(4) -0.0021(3) 0.0025(3)
Cl2 0.0214(4) 0.0171(4) 0.0245(4) -0.0039(3) 0.0019(3) -0.0022(3)
Cl1 0.0197(4) 0.0244(4) 0.0222(4) 0.0086(3) 0.0045(3) 0.0043(3)
O1 0.0166(11) 0.0208(11) 0.0209(11) -0.0011(9) -0.0048(9) 0.0009(9)
N2 0.0169(13) 0.0143(12) 0.0152(12) 0.0011(12) 0.0006(10) 0.0014(10)
C11 0.0224(17) 0.0135(15) 0.0258(16) 0.0036(14) -0.0040(13) 0.0002(13)
O6 0.0214(12) 0.0197(11) 0.0175(10) 0.0028(10) 0.0004(9) -0.0017(9)
C13 0.0127(14) 0.0172(15) 0.0176(14) -0.0006(12) -0.0002(11) 0.0011(12)
O2 0.0236(12) 0.0214(12) 0.0286(12) 0.0015(11) -0.0060(10) 0.0049(10)
O4 0.0230(12) 0.0173(11) 0.0222(11) -0.0011(10) 0.0001(9) -0.0019(9)
O5 0.0282(12) 0.0143(11) 0.0143(10) 0.0034(10) -0.0002(9) -0.0005(8)
O3 0.0182(12) 0.0195(12) 0.0291(12) 0.0045(10) 0.0011(9) 0.0014(9)
C7 0.0212(17) 0.0358(19) 0.0219(16) -0.0007(17) -0.0075(13) 0.0039(14)
C9 0.0191(17) 0.0200(16) 0.0238(15) -0.0017(14) 0.0016(13) -0.0054(12)
C3 0.0246(17) 0.0166(16) 0.0278(16) -0.0025(15) 0.0065(14) -0.0047(14)
C2 0.0296(19) 0.0275(19) 0.0204(16) 0.0020(16) -0.0047(14) -0.0067(14)
C14 0.0179(15) 0.0192(15) 0.0159(14) 0.0010(13) -0.0013(12) 0.0017(12)
C6 0.0269(18) 0.0284(19) 0.0380(19) 0.0040(17) -0.0113(18) 0.0114(16)
C12 0.0321(19) 0.0182(16) 0.0203(15) 0.0016(15) -0.0036(14) 0.0050(13)
C4 0.0239(18) 0.0131(15) 0.0351(18) 0.0008(14) 0.0109(14) -0.0005(13)
C5 0.0211(18) 0.0177(16) 0.049(2) 0.0066(15) -0.0075(16) 0.0069(16)
N1 0.0207(13) 0.0169(13) 0.0193(13) -0.0023(12) 0.0037(11) -0.0016(10)
C15 0.0181(16) 0.0190(15) 0.0168(14) -0.0004(13) 0.0027(11) 0.0009(12)
C10 0.0193(16) 0.0169(15) 0.0233(16) 0.0004(14) 0.0047(13) -0.0038(13)
C8 0.0183(17) 0.0351(19) 0.0230(16) -0.0020(16) -0.0097(13) -0.0031(14)
C1 0.035(2) 0.0270(19) 0.0160(15) 0.0061(16) -0.0024(14) -0.0030(13)

loop_
_atom_type_symbol
_atom_type_description
_atom_type_scat_dispersion_real
_atom_type_scat_dispersion_imag
_atom_type_scat_source
C C 0.0033 0.0016 'International Tables Vol C Tables 4.2.6.8 and 6.1.1.4'
H H 0.0000 0.0000 'International Tables Vol C Tables 4.2.6.8 and 6.1.1.4'
N N 0.0061 0.0033 'International Tables Vol C Tables 4.2.6.8 and 6.1.1.4'
O O 0.0106 0.0060 'International Tables Vol C Tables 4.2.6.8 and 6.1.1.4'
Cl Cl 0.1484 0.1585 'International Tables Vol C Tables 4.2.6.8 and 6.1.1.4'
Zn Zn 0.2839 1.4301 'International Tables Vol C Tables 4.2.6.8 and 6.1.1.4'

loop_
_geom_angle_atom_site_label_1
_geom_angle_atom_site_label_2
_geom_angle_atom_site_label_3
_geom_angle_site_symmetry_1
_geom_angle_site_symmetry_3
_geom_angle
_geom_angle_publ_flag
Cl3 Zn1 Cl2 . . 117.67(3) ?
Cl3 Zn1 Cl1 . . 114.84(4) ?
Cl2 Zn1 Cl1 . . 104.35(3) ?
Cl3 Zn1 Cl4 . . 110.03(3) ?
Cl2 Zn1 Cl4 . . 109.23(3) ?
Cl1 Zn1 Cl4 . . 99.00(4) ?
C9 O1 C8 . . 111.5(2) yes
C13 N2 H2A . . 109.5 ?
C13 N2 H2B . . 109.5 ?
H2A N2 H2B . . 109.5 ?
C13 N2 H2C . . 109.5 ?
H2A N2 H2C . . 109.5 ?
H2B N2 H2C . . 109.5 ?
O6 C11 C12 . . 109.0(3) yes
O6 C11 H11A . . 109.9 ?
C12 C11 H11A . . 109.9 ?
O6 C11 H11B . . 109.9 ?
C12 C11 H11B . . 109.9 ?
H11A C11 H11B . . 108.3 ?
C11 O6 C10 . . 111.3(2) yes
N2 C13 C14 . . 110.0(2) yes
N2 C13 H13A . . 109.7 ?
C14 C13 H13A . . 109.7 ?
N2 C13 H13B . . 109.7 ?
C14 C13 H13B . . 109.7 ?
H13A C13 H13B . . 108.2 ?
C6 O2 C7 . . 111.0(3) yes
C3 O4 C2 . . 112.0(3) ?
C12 O5 C1 . . 111.4(3) ?
C4 O3 C5 . . 112.8(3) ?
O2 C7 C8 . . 108.7(3) yes
O2 C7 H7A . . 109.9 ?
C8 C7 H7A . . 109.9 ?
O2 C7 H7B . . 109.9 ?
C8 C7 H7B . . 109.9 ?
H7A C7 H7B . . 108.3 ?
O1 C9 C10 . . 108.4(3) yes
O1 C9 H9A . . 110.0 ?
C10 C9 H9A . . 110.0 ?
O1 C9 H9B . . 110.0 ?
C10 C9 H9B . . 110.0 ?
H9A C9 H9B . . 108.4 ?
O4 C3 C4 . . 108.4(3) ?
O4 C3 H3A . . 110.0 ?
C4 C3 H3A . . 110.0 ?
O4 C3 H3B . . 110.0 ?
C4 C3 H3B . . 110.0 ?
H3A C3 H3B . . 108.4 ?
O4 C2 C1 . . 108.9(3) yes
O4 C2 H2D . . 109.9 ?
C1 C2 H2D . . 109.9 ?
O4 C2 H2E . . 109.9 ?
C1 C2 H2E . . 109.9 ?
H2D C2 H2E . . 108.3 ?
C13 C14 C15 . . 112.2(2) ?
C13 C14 H14A . . 109.2 ?
C15 C14 H14A . . 109.2 ?
C13 C14 H14B . . 109.2 ?
C15 C14 H14B . . 109.2 ?
H14A C14 H14B . . 107.9 ?
O2 C6 C5 . . 108.6(3) ?
O2 C6 H6A . . 110.0 ?
C5 C6 H6A . . 110.0 ?
O2 C6 H6B . . 110.0 ?
C5 C6 H6B . . 110.0 ?
H6A C6 H6B . . 108.3 ?
O5 C12 C11 . . 108.5(3) ?
O5 C12 H12A . . 110.0 ?
C11 C12 H12A . . 110.0 ?
O5 C12 H12B . . 110.0 ?
C11 C12 H12B . . 110.0 ?
H12A C12 H12B . . 108.4 ?
O3 C4 C3 . . 108.6(3) ?
O3 C4 H4A . . 110.0 ?
C3 C4 H4A . . 110.0 ?
O3 C4 H4B . . 110.0 ?
C3 C4 H4B . . 110.0 ?
H4A C4 H4B . . 108.4 ?
O3 C5 C6 . . 109.0(3) ?
O3 C5 H5A . . 109.9 ?
C6 C5 H5A . . 109.9 ?
O3 C5 H5B . . 109.9 ?
C6 C5 H5B . . 109.9 ?
H5A C5 H5B . . 108.3 ?
C15 N1 H1A . . 109.5 ?
C15 N1 H1B . . 109.5 ?
H1A N1 H1B . . 109.5 ?
C15 N1 H1C . . 109.5 ?
H1A N1 H1C . . 109.5 ?
H1B N1 H1C . . 109.5 ?
N1 C15 C14 . . 108.2(2) yes
N1 C15 H15A . . 110.1 ?
C14 C15 H15A . . 110.1 ?
N1 C15 H15B . . 110.1 ?
C14 C15 H15B . . 110.1 ?
H15A C15 H15B . . 108.4 ?
O6 C10 C9 . . 109.9(3) yes
O6 C10 H10A . . 109.7 ?
C9 C10 H10A . . 109.7 ?
O6 C10 H10B . . 109.7 ?
C9 C10 H10B . . 109.7 ?
H10A C10 H10B . . 108.2 ?
O1 C8 C7 . . 108.7(3) ?
O1 C8 H8A . . 110.0 ?
C7 C8 H8A . . 110.0 ?
O1 C8 H8C . . 110.0 ?
C7 C8 H8C . . 110.0 ?
H8A C8 H8C . . 108.3 ?
O5 C1 C2 . . 108.2(3) ?
O5 C1 H1D . . 110.1 ?
C2 C1 H1D . . 110.1 ?
O5 C1 H1E . . 110.1 ?
C2 C1 H1E . . 110.1 ?
H1D C1 H1E . . 108.4 ?

loop_
_geom_bond_atom_site_label_1
_geom_bond_atom_site_label_2
_geom_bond_site_symmetry_2
_geom_bond_distance
_geom_bond_publ_flag
Zn1 Cl3 . 2.2323(9) ?
Zn1 Cl2 . 2.2585(10) ?
Zn1 Cl1 . 2.3076(9) ?
Zn1 Cl4 . 2.3267(9) ?
O1 C9 . 1.427(4) yes
O1 C8 . 1.430(4) yes
N2 C13 . 1.493(4) yes
N2 H2A . 0.8900 ?
N2 H2B . 0.8900 ?
N2 H2C . 0.8900 ?
C11 O6 . 1.431(4) yes
C11 C12 . 1.501(4) ?
C11 H11A . 0.9700 ?
C11 H11B . 0.9700 ?
O6 C10 . 1.431(4) yes
C13 C14 . 1.517(4) ?
C13 H13A . 0.9700 ?
C13 H13B . 0.9700 ?
O2 C6 . 1.422(4) ?
O2 C7 . 1.422(4) ?
O4 C3 . 1.426(4) ?
O4 C2 . 1.433(4) ?
O5 C12 . 1.417(4) ?
O5 C1 . 1.429(4) ?
O3 C4 . 1.428(4) ?
O3 C5 . 1.436(4) ?
C7 C8 . 1.494(5) yes
C7 H7A . 0.9700 ?
C7 H7B . 0.9700 ?
C9 C10 . 1.507(4) ?
C9 H9A . 0.9700 ?
C9 H9B . 0.9700 ?
C3 C4 . 1.502(5) ?
C3 H3A . 0.9700 ?
C3 H3B . 0.9700 ?
C2 C1 . 1.503(5) ?
C2 H2D . 0.9700 ?
C2 H2E . 0.9700 ?
C14 C15 . 1.519(4) ?
C14 H14A . 0.9700 ?
C14 H14B . 0.9700 ?
C6 C5 . 1.488(5) yes
C6 H6A . 0.9700 ?
C6 H6B . 0.9700 ?
C12 H12A . 0.9700 ?
C12 H12B . 0.9700 ?
C4 H4A . 0.9700 ?
C4 H4B . 0.9700 ?
C5 H5A . 0.9700 ?
C5 H5B . 0.9700 ?
N1 C15 . 1.499(4) yes
N1 H1A . 0.8900 ?
N1 H1B . 0.8900 ?
N1 H1C . 0.8900 ?
C15 H15A . 0.9700 ?
C15 H15B . 0.9700 ?
C10 H10A . 0.9700 ?
C10 H10B . 0.9700 ?
C8 H8A . 0.9700 ?
C8 H8C . 0.9700 ?
C1 H1D . 0.9700 ?
C1 H1E . 0.9700 ?

loop_
_geom_hbond_atom_site_label_D
_geom_hbond_atom_site_label_H
_geom_hbond_atom_site_label_A
_geom_hbond_site_symmetry_A
_geom_hbond_distance_DH
_geom_hbond_distance_HA
_geom_hbond_distance_DA
_geom_hbond_angle_DHA
N2 H2C O1 . 0.89 2.00 2.884(3) 173.3
N2 H2C O2 . 0.89 2.56 2.991(3) 110.9
N2 H2B O3 . 0.89 2.01 2.894(4) 174.3
N2 H2B O4 . 0.89 2.55 2.942(3) 107.3
N2 H2A O5 . 0.89 2.00 2.860(3) 161.2
N2 H2A O6 . 0.89 2.57 2.994(4) 110.2
N1 H1C Cl4 1_545 0.89 2.35 3.233(3) 173.7
N1 H1A Cl4 3_645 0.89 2.79 3.315(3) 119.5
N1 H1A Cl1 1_545 0.89 2.95 3.370(3) 111.1
N1 H1B Cl1 3_645 0.89 2.36 3.215(3) 161.5
